data_2003580
loop_
_publ_author_name
'Dunaj-Jur\<co, M.'
'Koman, M.'
'Valigura, D.'
'Ondrejovi\<c, G.'

_publ_section_title
;Bis(ethanol)-1\k<i>O</i>,4\k<i>O</i>-hexakis(\m-propionato)-1\k<i>O</i>:2\k<i>O</i>';2\k^4^<i>O</i>:3\k^4^<i>O</i>';3\k<i>O</i>:4\k<i>O</i>'-tetrakis(triphenylphosphine)-1\k^2^<i>P</i>,4\k^2^<i>P</i>-tetracopper(I,II),
 [Cu~4~(C~3~H~5~O~2~)~6~(C~2~H~6~O)~2~(C~18~H~15~P)~4~]
;
_journal_issue 6
_journal_name_full 'Acta Crystallographica Section C'
_journal_page_first 1082
_journal_page_last 1084
_journal_paper_doi 10.1107/S0108270194009935
_journal_volume 51
_journal_year 1995
_chemical_compound_source 'crystallization from ethanol'
_chemical_formula_sum 'C94 H102 Cu4 O14 P4'
_chemical_formula_weight 1834.0
_space_group_IT_number 2
_symmetry_cell_setting triclinic
_symmetry_space_group_name_Hall '-P 1'
_symmetry_space_group_name_H-M 'P -1'
_atom_type_scat_source IntTabIV
_cell_angle_alpha 99.98(6)
_cell_angle_beta 90.24(7)
_cell_angle_gamma 94.02(6)
_cell_formula_units_Z 1
_cell_length_a 13.537(10)
_cell_length_b 14.111(7)
_cell_length_c 12.060(10)
_cell_measurement_reflns_used 15
_cell_measurement_temperature 188
_cell_measurement_theta_max 14.55
_cell_measurement_theta_min 5.34
_cell_volume 2263(3)
_diffrn_measurement_device 'Syntex P2~1~'
_diffrn_measurement_method \q-2\q
_diffrn_radiation_type CuK\a
_diffrn_radiation_wavelength 1.54178
_diffrn_reflns_av_R_equivalents 0.021
_diffrn_reflns_limit_h_max 14
_diffrn_reflns_limit_h_min -14
_diffrn_reflns_limit_k_max 14
_diffrn_reflns_limit_k_min -14
_diffrn_reflns_limit_l_max 13
_diffrn_reflns_limit_l_min 0
_diffrn_reflns_number 6442
_diffrn_reflns_theta_max 50
_diffrn_standards_decay_% <15
_diffrn_standards_interval_count 100
_diffrn_standards_number 2
_exptl_absorpt_coefficient_mu 2.23
_exptl_absorpt_correction_type none
_exptl_crystal_colour 'Blue green'
_exptl_crystal_density_diffrn 1.35
_exptl_crystal_density_meas 1.36
_exptl_crystal_description Prism
_exptl_crystal_size_max 0.40
_exptl_crystal_size_mid 0.30
_exptl_crystal_size_min 0.26
_refine_diff_density_max 0.56
_refine_diff_density_min -0.52
_refine_ls_extinction_method none
_refine_ls_goodness_of_fit_obs 1.58
_refine_ls_hydrogen_treatment noref
_refine_ls_number_parameters 497
_refine_ls_number_reflns 2530
_refine_ls_R_factor_obs 0.0697
_refine_ls_shift/esd_max 0.465
_refine_ls_structure_factor_coef F
_refine_ls_weighting_details 'w = 13.3124/[\s^2^(F~o~) + 0.000118(F~o~)^2^]'
_refine_ls_weighting_scheme calc
_refine_ls_wR_factor_obs 0.0734
_reflns_number_observed 2530
_reflns_number_total 6192
_reflns_observed_criterion I>=3\s(I)
_cod_data_source_file mu1081.cif
_cod_data_source_block mu1081a
_cod_depositor_comments
;
The following automatic conversions were performed:

'_refine_ls_weighting_scheme' value ' w = 13.3124/[\s^2^(F~o~) +
0.000118(F~o~)^2^]' was changed to 'calc'. New tag
'_refine_ls_weighting_details' was created. The value of the new tag
was set to 'w = 13.3124/[\s^2^(F~o~) + 0.000118(F~o~)^2^]'.

Automatic conversion script
Id: cif_fix_values 3143 2015-03-26 13:38:13Z robertas 
;
_cod_original_cell_volume 2263.0(4)
_cod_database_code 2003580

loop_
_symmetry_equiv_pos_as_xyz
x,y,z
-x,-y,-z

loop_
_atom_site_label
_atom_site_fract_x
_atom_site_fract_y
_atom_site_fract_z
_atom_site_U_iso_or_equiv
Cu(1) .0639(1) .9375(1) .0150(2) .043(1)
Cu(2) .2479(1) .7125(1) .2377(2) .042(1)
P(1) .3547(2) .8207(2) .3418(3) .039(2)
P(2) .2186(3) .5583(2) .2525(3) .043(2)
O(1) .0306(8) .8805(7) -.1432(9) .056(7)
O(2) -.0790(8) .9825(7) -.1663(8) .068(7)
O(3) .1657(6) 1.0247(6) -.0343(8) .050(6)
O(5) .0571(7) 1.1325(6) -.0615(9) .058(7)
O(7) .1485(6) .8305(5) .0584(8) .048(6)
O(8) .2671(7) .7300(6) .0716(7) .042(6)
O(9) .1097(6) .7843(5) .2547(8) .062(6)
C(1) -.0345(12) .9113(11) -.1979(13) .049(11)
C(2) -.0603(14) .8506(12) -.3130(17) .077(13)
C(3) -.1620(17) .8292(14) -.3388(23) .116(20)
C(4) .1417(10) 1.1026(10) -.0604(13) .049(10)
C(5) .2263(11) 1.1714(9) -.0845(13) .058(10)
C(6) .2043(13) 1.2473(12) -.1385(15) .089(13)
C(7) .2268(11) .7848(9) .0246(13) .044(10)
C(8) .2665(13) .8089(10) -.0855(12) .078(12)
C(9) .3267(12) .7403(8) -.1499(13) .078(11)
C(10) .0492(14) .8389(12) .3323(16) .077(14)
C(11) -.0103(22) .797(2) .3894(20) .24(3)
C(12) .4624(12) .7751(7) .3900(13) .051(10)
C(13) .5100(11) .7028(9) .3205(14) .068(11)
C(14) .5930(12) .6657(9) .3567(14) .055(10)
C(15) .6314(13) .6926(9) .4652(14) .053(4)
C(16) .5855(12) .7662(9) .5354(13) .055(10)
C(17) .5027(13) .8057(9) .5015(14) .045(10)
C(18) .4010(10) .9160(8) .2667(12) .032(8)
C(19) .3347(11) .9592(9) .2117(13) .050(10)
C(20) .3645(12) 1.0310(9) .1488(15) .067(11)
C(21) .4670(12) 1.0581(9) .1469(14) .053(4)
C(22) .5314(11) 1.0163(9) .1983(15) .076(11)
C(23) .5037(11) .9472(9) .2667(13) .051(6)
C(24) .2997(9) .8873(9) .4695(11) .043(8)
C(25) .2500(10) .8262(8) .5388(11) .042(9)
C(26) .2047(11) .8735(13) .6364(12) .076(12)
C(27) .2037(12) .9717(12) .6593(12) .065(11)
C(28) .2545(12) 1.0292(10) .5932(13) .062(4)
C(29) .3016(10) .9830(9) .4960(12) .047(9)
C(30) .2261(13) .5362(9) .3993(14) .054(12)
C(31) .3069(13) .5680(10) .4643(14) .042(12)
C(32) .3098(16) .5584(10) .5756(14) .075(14)
C(33) .2308(14) .5222(10) .6242(16) .063(4)
C(34) .1488(14) .4855(11) .5650(16) .092(15)
C(35) .1378(11) .4956(10) .4455(14) .061(12)
C(36) .1012(10) .5006(8) .1926(11) .040(8)
C(37) .0863(11) .3995(8) .1613(16) .060(11)
C(38) -.0036(12) .3595(9) .1140(16) .060(11)
C(39) -.0781(11) .4169(9) .0990(12) .049(3)
C(40) -.0646(10) .5141(9) .1296(14) .051(10)
C(41) .0272(11) .5573(8) .1806(14) .050(10)
C(42) .3094(10) .4782(9) .1809(12) .051(9)
C(43) .3484(11) .4064(10) .2200(13) .062(10)
C(44) .4144(12) .3436(9) .1582(15) .073(12)
C(45) .4335(13) .3601(10) .0456(13) .062(4)
C(46) .3970(11) .4310(9) .0063(13) .063(10)
C(47) .3317(11) .4960(9) .0679(12) .057(10)
H(1) -.0144 .7890 -.3263 ?
H(2) -.0338 .8952 -.3794 ?
H(3) -.1755 .7786 -.4182 ?
H(4) -.2066 .8831 -.3261 ?
H(5) -.1872 .7769 -.2730 ?
H(6) .2838 1.1283 -.1295 ?
H(7) .2651 1.2044 -.0002 ?
H(8) .2689 1.2934 -.1552 ?
H(9) .1512 1.2926 -.0931 ?
H(10) .1699 1.2465 -.2224 ?
H(11) .2947 .8778 -.0760 ?
H(12) .1954 .8017 -.1438 ?
H(13) .3499 .7621 -.2261 ?
H(14) .2964 .6676 -.1626 ?
H(15) .3956 .7437 -.0946 ?
H(16) -.0016 .8844 .2917 ?
H(17) .0914 .8960 .3969 ?
H(18) -.0563 .8170 .4486 ?
H(19) .0425 .7409 .4311 ?
H(20) -.0506 .7293 .3258 ?
H(21) .4862 .6805 .2345 ?
H(22) .6267 .6106 .2985 ?
H(23) .7018 .6660 .4976 ?
H(24) .6121 .7906 .6261 ?
H(25) .4721 .8635 .5598 ?
H(26) .2555 .9383 .2144 ?
H(27) .3085 1.0650 .1018 ?
H(28) .4916 1.1112 .0918 ?
H(29) .6107 1.0381 .1957 ?
H(30) .5588 .9141 .3176 ?
H(31) .2568 .7522 .5241 ?
H(32) .1607 .8314 .6873 ?
H(33) .1808 1.0095 .7487 ?
H(34) .2523 1.1003 .5879 ?
H(35) .3391 1.0280 .4428 ?
H(36) .3662 .6016 .4217 ?
H(37) .3812 .5815 .6264 ?
H(38) .2244 .5282 .7150 ?
H(39) .0895 .4441 .6024 ?
H(40) .0699 .4726 .3949 ?
H(41) .1469 .3552 .1718 ?
H(42) -.0161 .2797 .0866 ?
H(43) -.1513 .3873 .0573 ?
H(44) -.1242 .5626 .1233 ?
H(45) .0392 .6371 .2001 ?
H(46) .3294 .3927 .3046 ?
H(47) .4459 .2898 .1927 ?
H(48) .4827 .3109 -.0038 ?
H(49) .4160 .4464 -.0777 ?
H(50) .2989 .5532 .0358 ?
H(51) .1317 .8334 .2113 ?

loop_
_geom_angle_atom_site_label_1
_geom_angle_atom_site_label_2
_geom_angle_atom_site_label_3
_geom_angle_site_symmetry_1
_geom_angle_site_symmetry_3
_geom_angle
_geom_angle_publ_flag
O(1) Cu(1) O(2) . 2_575 167.2(5) yes
O(1) Cu(1) O(3) . . 90.4(4) yes
O(1) Cu(1) O(5) . 2_575 88.9(4) yes
O(2) Cu(1) O(5) 2_575 2_575 91.0(4) yes
O(2) Cu(1) O(3) 2_575 . 87.4(4) yes
O(3) Cu(1) O(5) . 2_575 169.2(4) yes
O(1) Cu(1) O(7) . . 99.8(4) yes
O(2) Cu(1) O(7) 2_575 . 93.0(4) yes
O(3) Cu(1) O(7) . . 101.5(3) yes
O(5) Cu(1) O(7) 2_575 . 89.3(4) yes
O(1) C(1) O(2) . . 125.8(17) yes
O(3) C(4) O(5) . . 127.8(10) yes
O(7) C(7) O(8) . . 126.7(11) yes
O(8) Cu(2) O(9) . . 93.9(3) yes
O(8) Cu(2) P(1) . . 106.6(3) yes
O(8) Cu(2) P(2) . . 111.9(2) yes
O(9) Cu(2) P(1) . . 102.6(3) yes
O(9) Cu(2) P(2) . . 109.7(2) yes
P(1) Cu(2) P(2) . . 126.8(2) yes
Cu(2) P(1) C(12) . . 116.1(4) yes
Cu(2) P(1) C(18) . . 112.6(5) yes
Cu(2) P(1) C(24) . . 113.7(4) yes
Cu(2) P(2) C(30) . . 113.5(5) yes
Cu(2) P(2) C(36) . . 115.8(4) yes
Cu(2) P(2) C(42) . . 114.1(3) yes
C(12) P(1) C(24) . . 105.2(6) yes
C(12) P(1) C(18) . . 104.7(6) yes
C(18) P(1) C(24) . . 103.5(5) yes
C(30) P(2) C(36) . . 107.1(7) yes
C(30) P(2) C(42) . . 102.3(6) yes
C(36) P(2) C(42) . . 102.6(6) yes

loop_
_geom_bond_atom_site_label_1
_geom_bond_atom_site_label_2
_geom_bond_site_symmetry_2
_geom_bond_distance
_geom_bond_publ_flag
Cu(1) Cu(1) 2_575 2.624(4) yes
Cu(1) O(1) . 1.975(11) yes
Cu(1) O(2) 2_575 1.975(8) yes
Cu(1) O(3) . 1.947(7) yes
Cu(1) O(5) 2_575 1.987(10) yes
Cu(1) O(7) . 2.092(8) yes
Cu(2) O(8) . 2.075(8) yes
Cu(2) O(9) . 2.183(7) yes
Cu(2) P(1) . 2.238(4) yes
Cu(2) P(2) . 2.222(3) yes
O(1) C(1) . 1.244(18) yes
O(2) C(1) . 1.214(16) yes
C(1) C(2) . 1.52(3) yes
C(2) C(3) . 1.41(3) yes
O(3) C(4) . 1.258(14) yes
O(5) C(4) . 1.250(17) yes
C(4) C(5) . 1.511(16) yes
C(5) C(6) . 1.39(2) yes
O(7) C(7) . 1.308(14) yes
O(8) C(7) . 1.195(17) yes
C(7) C(8) . 1.517(16) yes
C(8) C(9) . 1.436(16) yes
O(9) C(10) . 1.406(16) yes
C(10) C(11) . 1.25(3) yes
P(1) C(12) . 1.769(17) yes
P(1) C(18) . 1.825(10) yes
P(1) C(24) . 1.849(10) yes
P(2) C(30) . 1.854(17) yes
P(2) C(36) . 1.821(14) yes
P(2) C(42) . 1.844(11) yes
